data_4314505
loop_
_publ_author_name
'M. Rosaria Plutino'
'Lucia Fenech'
'Sergio Stoccoro'
'Silvia Rizzato'
'Carlo Castellano'
'Alberto Albinati'

_publ_contact_author_address
;      
 Dipartimento di Chimica Inorganica, Chimica Analitica e Chimica Fisica,
 Universita' di Messina,
 Salita Sperone 31, 98166 Vill. S. Agata,
 Messina
 Italy
;
_publ_contact_author_email rosaria.plutino@ismn.cnr.it
_publ_contact_author_name 'M.R. Plutino'
_publ_section_title
;
 Dynamic NMR Study of Ethene Exchange in Cationic CNN-Type Platinum(II)
 Complexes#
;
_journal_name_full 'Inorganic Chemistry'
_journal_page_first 407
_journal_page_last 418
_journal_paper_doi 10.1021/ic901078u
_journal_volume 49
_journal_year 2010
_chemical_formula_sum 'C48 H31 B F24 N2 Pt'
_chemical_formula_weight 1297.65
_chemical_name_common '[Pt(tetbutyl-2-2'-bipyridine)(C2H4)](TFPB)'
_space_group_IT_number 2
_symmetry_cell_setting triclinic
_symmetry_space_group_name_Hall '-P 1'
_symmetry_space_group_name_H-M 'P -1'
_atom_sites_solution_hydrogens geom
_atom_sites_solution_primary direct
_atom_sites_solution_secondary difmap
_audit_creation_method SHELXL-97
_cell_angle_alpha 81.237(2)
_cell_angle_beta 81.386(2)
_cell_angle_gamma 68.343(2)
_cell_formula_units_Z 2
_cell_length_a 12.8531(6)
_cell_length_b 13.6874(10)
_cell_length_c 15.3078(11)
_cell_measurement_reflns_used 950
_cell_measurement_temperature 295(2)
_cell_measurement_theta_max 23.45
_cell_measurement_theta_min 2.21
_cell_volume 2460.9(3)
_computing_cell_refinement 'SAINTPLUS  (Bruker AXS, 1999)'
_computing_data_collection 'SMART      (Bruker AXS, 2001)'
_computing_data_reduction 'SAINTPLUS  (Bruker AXS, 1999)'
_computing_molecular_graphics 'ORTEP for Windows v1.074 (L.J. Farrugia 1997)'
_computing_publication_material 'WinGX v1.64.05(L.J. Farrugia,J. Appl. Cryst.,1999,32, 837)'
_computing_structure_refinement 'SHELXL-97 (Sheldrick, 1997)'
_computing_structure_solution 'SHELXS-97 (Sheldrick, 1990)'
_diffrn_ambient_temperature 295(2)
_diffrn_measured_fraction_theta_full 0.992
_diffrn_measured_fraction_theta_max 0.992
_diffrn_measurement_device_type 'Bruker SMART CCD'
_diffrn_measurement_method 'phi and omega scans'
_diffrn_radiation_monochromator graphite
_diffrn_radiation_source 'fine-focus sealed tube'
_diffrn_radiation_type MoK\a
_diffrn_radiation_wavelength 0.71069
_diffrn_reflns_av_R_equivalents 0.0323
_diffrn_reflns_av_sigmaI/netI 0.0407
_diffrn_reflns_limit_h_max 15
_diffrn_reflns_limit_h_min -15
_diffrn_reflns_limit_k_max 16
_diffrn_reflns_limit_k_min -16
_diffrn_reflns_limit_l_max 18
_diffrn_reflns_limit_l_min -18
_diffrn_reflns_number 23218
_diffrn_reflns_theta_full 26.04
_diffrn_reflns_theta_max 26.04
_diffrn_reflns_theta_min 1.35
_exptl_absorpt_coefficient_mu 2.979
_exptl_absorpt_correction_T_max 1.0000
_exptl_absorpt_correction_T_min 0.8109
_exptl_absorpt_correction_type 'empirical, multi scan'
_exptl_absorpt_process_details 'Sadabs 2.01 (Bruker AXS, 1999)'
_exptl_crystal_colour 'dark yellow'
_exptl_crystal_density_diffrn 1.751
_exptl_crystal_density_method 'not measured'
_exptl_crystal_description prismatic
_exptl_crystal_F_000 1264
_exptl_crystal_size_max 0.6
_exptl_crystal_size_mid 0.4
_exptl_crystal_size_min 0.4
_refine_diff_density_max 1.673
_refine_diff_density_min -1.519
_refine_diff_density_rms 0.233
_refine_ls_extinction_method none
_refine_ls_goodness_of_fit_ref 1.300
_refine_ls_hydrogen_treatment constr
_refine_ls_matrix_type full
_refine_ls_number_parameters 581
_refine_ls_number_reflns 9642
_refine_ls_number_restraints 57
_refine_ls_restrained_S_all 1.307
_refine_ls_R_factor_all 0.1138
_refine_ls_R_factor_gt 0.0759
_refine_ls_shift/su_max 0.012
_refine_ls_shift/su_mean 0.012
_refine_ls_structure_factor_coef Fsqd
_refine_ls_weighting_details 'calc w=1/[\s^2^(Fo^2^)+(0.2000P)^2^+0.0000P] where P=(Fo^2^+2Fc^2^)/3'
_refine_ls_weighting_scheme calc
_refine_ls_wR_factor_gt 0.2332
_refine_ls_wR_factor_ref 0.2571
_reflns_number_gt 7645
_reflns_number_total 9642
_reflns_threshold_expression >2sigma(I)
_cod_data_source_file ic901078u_si_002_1.cif
_cod_data_source_block rom14
_cod_depositor_comments
;
The following automatic conversions were performed:

'_symmetry_cell_setting' value 'Triclinic' changed to 'triclinic'
according to the built-in table from CIF Core dictionary named
'cif_core.dic' version 2.4.1 from 2010-06-29.

Automatic conversion script
Id: cif_fix_values 1646 2011-03-28 12:23:43Z adriana 
;
_cod_database_code 4314505
_compound_number 7

loop_
_symmetry_equiv_pos_as_xyz
'x, y, z'
'-x, -y, -z'

loop_
_atom_site_label
_atom_site_type_symbol
_atom_site_fract_x
_atom_site_fract_y
_atom_site_fract_z
_atom_site_U_iso_or_equiv
_atom_site_adp_type
_atom_site_occupancy
_atom_site_symmetry_multiplicity
_atom_site_calc_flag
_atom_site_refinement_flags
_atom_site_disorder_assembly
_atom_site_disorder_group
Pt Pt 0.06859(3) 0.66635(3) 0.23120(3) 0.0588(2) Uani 1 1 d . . .
N1 N -0.1172(13) 0.7627(12) 0.2504(5) 0.084(5) Uani 1 1 d D . .
N2 N 0.0664(8) 0.8226(8) 0.2451(7) 0.063(2) Uani 1 1 d DU . .
C2' C -0.0358(12) 0.8876(8) 0.2655(7) 0.067(3) Uani 1 1 d DU . .
C3' C -0.0578(18) 0.9925(10) 0.2808(10) 0.105(5) Uani 1 1 d DU . .
H3' H -0.1304 1.0377 0.2967 0.137 Uiso 1 1 calc R . .
C4' C 0.0338(19) 1.0254(16) 0.2711(13) 0.133(7) Uani 1 1 d DU . .
H4' H 0.0221 1.0952 0.2777 0.172 Uiso 1 1 calc R . .
C5' C 0.143(2) 0.9556(14) 0.2519(14) 0.126(6) Uani 1 1 d DU . .
H5' H 0.2055 0.9751 0.2491 0.164 Uiso 1 1 calc R . .
C6' C 0.1520(15) 0.8536(13) 0.2368(14) 0.099(5) Uani 1 1 d DU . .
H6' H 0.2229 0.8059 0.2201 0.129 Uiso 1 1 calc R . .
C2 C -0.1284(11) 0.8458(11) 0.2688(7) 0.089(5) Uani 1 1 d DU . .
C3 C -0.2424(11) 0.9024(13) 0.2887(10) 0.090(4) Uani 1 1 d DU . .
H3 H -0.2663 0.9712 0.3036 0.117 Uiso 1 1 calc R . .
C4 C -0.3196(15) 0.8547(13) 0.2858(14) 0.109(5) Uani 1 1 d DU . .
H4 H -0.3961 0.8904 0.2995 0.142 Uiso 1 1 calc R . .
C5 C -0.2801(11) 0.7522(12) 0.2621(11) 0.091(4) Uani 1 1 d DU . .
H5 H -0.3310 0.7195 0.2589 0.118 Uiso 1 1 calc R . .
C6 C -0.1659(9) 0.6980(10) 0.2431(8) 0.065(3) Uani 1 1 d DU . .
C7 C -0.1120(10) 0.5905(10) 0.2132(9) 0.059(3) Uani 1 1 d . . .
C8 C 0.0149(11) 0.5447(11) 0.2307(14) 0.085(5) Uani 1 1 d . . .
H8A H 0.0593 0.5008 0.1846 0.111 Uiso 1 1 calc R . .
H8B H 0.0239 0.5015 0.2874 0.111 Uiso 1 1 calc R . .
C9 C -0.1164(14) 0.6033(15) 0.1095(10) 0.087(4) Uani 1 1 d . . .
H9A H -0.0821 0.5352 0.0877 0.130 Uiso 1 1 calc R . .
H9B H -0.0766 0.6487 0.0813 0.130 Uiso 1 1 calc R . .
H9C H -0.1934 0.6337 0.0965 0.130 Uiso 1 1 calc R . .
C10 C -0.1671(18) 0.5111(16) 0.2588(12) 0.103(5) Uani 1 1 d . . .
H10A H -0.1284 0.4440 0.2360 0.155 Uiso 1 1 calc R . .
H10B H -0.2446 0.5367 0.2473 0.155 Uiso 1 1 calc R . .
H10C H -0.1627 0.5031 0.3217 0.155 Uiso 1 1 calc R . .
C1L C 0.2360(19) 0.5707(19) 0.2585(14) 0.114(6) Uiso 1 1 d . . .
H1L1 H 0.2771 0.6043 0.2841 0.171 Uiso 1 1 calc R . .
H1L2 H 0.2477 0.4988 0.2845 0.171 Uiso 1 1 calc R . .
C2L C 0.2335(17) 0.5907(17) 0.1614(13) 0.106(5) Uiso 1 1 d . . .
H2L1 H 0.2425 0.5310 0.1302 0.159 Uiso 1 1 calc R . .
H2L2 H 0.2719 0.6368 0.1299 0.159 Uiso 1 1 calc R . .
B B 0.5745(8) 0.2851(8) 0.2706(6) 0.0330(18) Uani 1 1 d . . .
C1B C 0.5588(7) 0.4116(7) 0.2509(5) 0.0360(17) Uani 1 1 d . . .
C2B C 0.5590(8) 0.4646(8) 0.1656(6) 0.044(2) Uani 1 1 d . . .
H2B H 0.5767 0.4256 0.1172 0.065 Uiso 1 1 calc R . .
C3B C 0.5340(8) 0.5734(8) 0.1494(6) 0.044(2) Uani 1 1 d . . .
C4B C 0.5036(8) 0.6337(7) 0.2202(6) 0.0430(19) Uani 1 1 d . . .
H4B H 0.4862 0.7064 0.2101 0.064 Uiso 1 1 calc R . .
C5B C 0.4993(8) 0.5838(8) 0.3077(6) 0.044(2) Uani 1 1 d . . .
C6B C 0.5275(7) 0.4745(7) 0.3202(6) 0.0385(18) Uani 1 1 d . . .
H6B H 0.5251 0.4420 0.3781 0.058 Uiso 1 1 calc R . .
C7B C 0.6529(8) 0.2180(7) 0.1887(5) 0.0403(19) Uani 1 1 d . . .
C8B C 0.7506(8) 0.2381(8) 0.1497(6) 0.047(2) Uani 1 1 d . . .
H8B1 H 0.7676 0.2910 0.1693 0.070 Uiso 1 1 calc R . .
C9B C 0.8226(9) 0.1810(10) 0.0825(7) 0.059(3) Uani 1 1 d . . .
C10B C 0.7988(10) 0.1049(11) 0.0496(8) 0.067(3) Uani 1 1 d . . .
H10D H 0.8453 0.0693 0.0031 0.101 Uiso 1 1 calc R . .
C11B C 0.7031(12) 0.0815(11) 0.0872(8) 0.070(3) Uani 1 1 d . . .
C12B C 0.6344(8) 0.1359(8) 0.1554(7) 0.047(2) Uani 1 1 d . . .
H12B H 0.5727 0.1176 0.1807 0.071 Uiso 1 1 calc R . .
C13B C 0.6454(7) 0.2278(7) 0.3585(5) 0.0340(16) Uani 1 1 d . . .
C14B C 0.7365(7) 0.2553(7) 0.3758(6) 0.0390(18) Uani 1 1 d . . .
H14B H 0.7508 0.3116 0.3407 0.058 Uiso 1 1 calc R . .
C15B C 0.8037(8) 0.2025(8) 0.4419(6) 0.044(2) Uani 1 1 d . A .
C16B C 0.7857(8) 0.1174(8) 0.4973(6) 0.044(2) Uani 1 1 d . . .
H16B H 0.8316 0.0806 0.5419 0.066 Uiso 1 1 calc R . .
C17B C 0.6960(8) 0.0906(8) 0.4824(6) 0.043(2) Uani 1 1 d . . .
C18B C 0.6266(7) 0.1462(7) 0.4137(5) 0.0362(17) Uani 1 1 d . . .
H18B H 0.5668 0.1266 0.4061 0.054 Uiso 1 1 calc R . .
C19B C 0.4457(7) 0.2841(7) 0.2904(5) 0.0356(17) Uani 1 1 d . . .
C20B C 0.3864(8) 0.2717(7) 0.2241(6) 0.0387(18) Uani 1 1 d . . .
H20B H 0.4227 0.2617 0.1671 0.058 Uiso 1 1 calc R . .
C21B C 0.2763(9) 0.2738(8) 0.2410(6) 0.045(2) Uani 1 1 d . . .
C22B C 0.2171(8) 0.2947(8) 0.3238(8) 0.051(2) Uani 1 1 d . . .
H22B H 0.1430 0.2976 0.3355 0.076 Uiso 1 1 calc R . .
C23B C 0.2714(8) 0.3110(7) 0.3879(6) 0.0427(19) Uani 1 1 d . B .
C24B C 0.3837(7) 0.3047(7) 0.3708(6) 0.0388(18) Uani 1 1 d . . .
H24B H 0.4179 0.3151 0.4163 0.058 Uiso 1 1 calc R . .
C1F C 0.4613(10) 0.6470(9) 0.3818(7) 0.056(2) Uani 1 1 d . . .
C2F C 0.5352(11) 0.6278(9) 0.0593(8) 0.059(3) Uani 1 1 d . . .
C3F C 0.9266(12) 0.2104(19) 0.0489(10) 0.117(8) Uani 1 1 d . . .
C4F C 0.6744(14) 0.0017(14) 0.0529(10) 0.085(5) Uani 1 1 d . . .
C5F C 0.8970(10) 0.2345(11) 0.4592(8) 0.061(3) Uani 1 1 d . . .
C6F C 0.6719(10) 0.0039(9) 0.5427(8) 0.056(3) Uani 1 1 d . . .
C7F C 0.2250(10) 0.2499(11) 0.1728(9) 0.064(3) Uani 1 1 d . . .
C8F C 0.2055(11) 0.3442(12) 0.4737(9) 0.071(3) Uani 1 1 d . . .
F1 F 0.4567(13) 0.7414(13) 0.3655(10) 0.147(5) Uiso 1 1 d . . .
F2 F 0.5468(13) 0.6143(13) 0.4394(10) 0.142(5) Uiso 1 1 d . . .
F3 F 0.3959(11) 0.6199(11) 0.4438(8) 0.124(4) Uiso 1 1 d . . .
F4 F 0.6004(9) 0.5645(9) -0.0021(7) 0.107(3) Uiso 1 1 d . . .
F5 F 0.5711(10) 0.7087(10) 0.0500(7) 0.103(3) Uiso 1 1 d . . .
F6 F 0.4351(11) 0.6633(11) 0.0258(8) 0.118(3) Uiso 1 1 d . . .
F7 F 0.9049(18) 0.3078(18) 0.0288(13) 0.178(7) Uiso 1 1 d . . .
F8 F 0.9640(10) 0.1761(10) -0.0333(8) 0.116(3) Uiso 1 1 d . . .
F9 F 1.0074(15) 0.1565(14) 0.0914(11) 0.157(5) Uiso 1 1 d . . .
F10 F 0.6573(15) 0.0256(14) -0.0341(11) 0.157(5) Uiso 1 1 d . . .
F11 F 0.7585(13) -0.0925(13) 0.0570(9) 0.131(4) Uiso 1 1 d . . .
F12 F 0.5904(12) -0.0192(11) 0.0965(9) 0.125(4) Uiso 1 1 d . . .
F13A F 0.9641(16) 0.2446(16) 0.3830(11) 0.085(5) Uiso 0.55(2) 1 d P A 1
F14A F 0.9518(16) 0.1817(15) 0.5239(12) 0.089(5) Uiso 0.55(2) 1 d P A 1
F15A F 0.8544(15) 0.3426(15) 0.4737(12) 0.090(6) Uiso 0.55(2) 1 d P A 1
F13B F 0.878(2) 0.2765(18) 0.5350(14) 0.102(8) Uiso 0.45(2) 1 d PD A 2
F14B F 0.9249(19) 0.2957(18) 0.4008(13) 0.095(7) Uiso 0.45(2) 1 d PD A 2
F15B F 0.9881(18) 0.1488(16) 0.4747(14) 0.093(7) Uiso 0.45(2) 1 d PD A 2
F16 F 0.6418(11) -0.0578(10) 0.5024(8) 0.111(3) Uiso 1 1 d . . .
F17 F 0.7460(12) -0.0506(11) 0.5943(9) 0.120(4) Uiso 1 1 d . . .
F18 F 0.5815(13) 0.0371(12) 0.5969(10) 0.143(4) Uiso 1 1 d . . .
F19 F 0.2110(10) 0.3219(10) 0.1002(8) 0.120(3) Uiso 1 1 d . . .
F20 F 0.1175(11) 0.2581(11) 0.1959(9) 0.123(4) Uiso 1 1 d . . .
F21 F 0.2810(16) 0.1648(15) 0.1385(12) 0.171(6) Uiso 1 1 d . . .
F22A F 0.123(2) 0.4357(19) 0.4643(14) 0.110(7) Uiso 0.55(2) 1 d P B 1
F23A F 0.2651(17) 0.354(2) 0.5332(13) 0.100(6) Uiso 0.55(2) 1 d P B 1
F24A F 0.1430(15) 0.2853(15) 0.5095(11) 0.083(5) Uiso 0.55(2) 1 d P B 1
F22B F 0.102(2) 0.348(2) 0.4826(17) 0.104(8) Uiso 0.45(2) 1 d PD B 2
F23B F 0.1939(18) 0.4391(18) 0.4838(14) 0.095(7) Uiso 0.45(2) 1 d PD B 2
F24B F 0.2701(14) 0.2915(15) 0.5423(11) 0.067(5) Uiso 0.45(2) 1 d PD B 2

loop_
_atom_site_aniso_label
_atom_site_aniso_U_11
_atom_site_aniso_U_22
_atom_site_aniso_U_33
_atom_site_aniso_U_23
_atom_site_aniso_U_13
_atom_site_aniso_U_12
Pt 0.0482(3) 0.0432(3) 0.0828(4) -0.0007(2) -0.0194(2) -0.0110(2)
N1 0.163(12) 0.143(11) 0.015(3) 0.018(5) -0.022(5) -0.138(11)
N2 0.079(6) 0.055(5) 0.060(5) -0.003(4) -0.018(5) -0.026(4)
C2' 0.103(8) 0.043(5) 0.044(5) -0.010(4) -0.009(6) -0.011(5)
C3' 0.195(15) 0.041(6) 0.073(8) -0.007(6) -0.006(10) -0.037(8)
C4' 0.26(2) 0.079(10) 0.086(11) -0.021(10) -0.004(16) -0.092(11)
C5' 0.208(16) 0.105(12) 0.113(14) 0.006(11) -0.062(15) -0.100(12)
C6' 0.116(9) 0.074(8) 0.130(14) 0.017(9) -0.042(10) -0.060(8)
C2 0.064(6) 0.087(10) 0.041(6) 0.025(6) 0.016(5) 0.039(7)
C3 0.080(8) 0.079(9) 0.075(8) -0.012(7) 0.001(7) 0.011(6)
C4 0.072(8) 0.099(11) 0.118(13) -0.011(10) 0.017(9) 0.003(7)
C5 0.060(7) 0.090(9) 0.099(11) 0.002(8) -0.005(7) -0.007(7)
C6 0.056(6) 0.069(7) 0.056(6) 0.011(5) -0.004(5) -0.013(5)
C7 0.047(6) 0.060(7) 0.077(7) -0.005(5) -0.011(5) -0.026(5)
C8 0.049(7) 0.055(7) 0.147(14) -0.009(8) -0.019(8) -0.010(6)
C9 0.084(10) 0.112(12) 0.075(8) -0.026(8) -0.003(7) -0.043(9)
C10 0.121(15) 0.101(13) 0.098(11) 0.011(10) -0.021(10) -0.056(12)
B 0.036(5) 0.038(5) 0.029(4) -0.008(3) -0.008(3) -0.015(4)
C1B 0.033(4) 0.044(5) 0.034(4) -0.003(3) -0.010(3) -0.014(4)
C2B 0.050(5) 0.050(5) 0.037(4) -0.010(4) -0.008(4) -0.021(4)
C3B 0.047(5) 0.047(5) 0.039(4) -0.003(4) -0.010(4) -0.016(4)
C4B 0.045(5) 0.035(4) 0.048(5) -0.005(4) -0.007(4) -0.011(4)
C5B 0.041(5) 0.049(5) 0.043(5) -0.005(4) -0.005(4) -0.017(4)
C6B 0.043(5) 0.035(4) 0.038(4) -0.006(3) -0.005(3) -0.013(4)
C7B 0.045(5) 0.044(5) 0.030(4) -0.006(3) -0.005(3) -0.012(4)
C8B 0.041(5) 0.048(5) 0.043(5) 0.000(4) -0.004(4) -0.009(4)
C9B 0.049(6) 0.066(7) 0.045(5) -0.012(5) 0.003(4) -0.003(5)
C10B 0.053(6) 0.079(8) 0.056(6) -0.030(6) -0.004(5) 0.000(6)
C11B 0.081(9) 0.062(7) 0.060(6) -0.023(6) -0.018(6) -0.007(6)
C12B 0.046(5) 0.042(5) 0.055(5) -0.023(4) -0.011(4) -0.008(4)
C13B 0.029(4) 0.038(4) 0.034(4) -0.011(3) -0.007(3) -0.007(3)
C14B 0.029(4) 0.044(5) 0.042(4) -0.005(4) -0.003(3) -0.011(4)
C15B 0.038(5) 0.053(5) 0.043(5) -0.012(4) -0.002(4) -0.016(4)
C16B 0.038(4) 0.044(5) 0.044(5) 0.000(4) -0.010(4) -0.007(4)
C17B 0.042(5) 0.042(5) 0.041(4) -0.008(4) -0.002(4) -0.009(4)
C18B 0.035(4) 0.033(4) 0.041(4) -0.003(3) -0.005(3) -0.012(3)
C19B 0.039(4) 0.032(4) 0.038(4) -0.003(3) -0.013(3) -0.012(3)
C20B 0.043(5) 0.040(5) 0.036(4) -0.006(3) -0.013(3) -0.014(4)
C21B 0.053(5) 0.040(5) 0.044(5) 0.003(4) -0.013(4) -0.021(4)
C22B 0.036(5) 0.041(5) 0.077(7) -0.003(5) -0.010(4) -0.014(4)
C23B 0.043(5) 0.040(5) 0.043(4) -0.001(4) -0.001(4) -0.016(4)
C24B 0.035(4) 0.040(5) 0.041(4) -0.004(3) -0.008(3) -0.010(4)
C1F 0.068(7) 0.052(6) 0.051(5) -0.009(4) 0.005(5) -0.028(5)
C2F 0.062(7) 0.047(6) 0.069(7) 0.001(5) -0.014(5) -0.020(5)
C3F 0.048(7) 0.166(18) 0.063(8) 0.040(9) 0.027(6) 0.017(9)
C4F 0.086(10) 0.093(11) 0.070(8) -0.050(8) -0.010(7) -0.009(8)
C5F 0.049(6) 0.080(8) 0.058(6) 0.002(6) -0.014(5) -0.025(6)
C6F 0.061(6) 0.042(5) 0.057(6) 0.009(4) -0.018(5) -0.010(5)
C7F 0.049(6) 0.067(7) 0.084(8) -0.031(6) -0.013(5) -0.017(5)
C8F 0.050(6) 0.087(9) 0.070(7) -0.012(7) 0.001(5) -0.020(6)

loop_
_atom_type_symbol
_atom_type_description
_atom_type_scat_dispersion_real
_atom_type_scat_dispersion_imag
_atom_type_scat_source
C C 0.0033 0.0016 'International Tables Vol C Tables 4.2.6.8 and 6.1.1.4'
H H 0.0000 0.0000 'International Tables Vol C Tables 4.2.6.8 and 6.1.1.4'
N N 0.0061 0.0033 'International Tables Vol C Tables 4.2.6.8 and 6.1.1.4'
Pt Pt -1.7033 8.3905 'International Tables Vol C Tables 4.2.6.8 and 6.1.1.4'
B B 0.0013 0.0007 'International Tables Vol C Tables 4.2.6.8 and 6.1.1.4'
F F 0.0171 0.0103 'International Tables Vol C Tables 4.2.6.8 and 6.1.1.4'

loop_
_geom_angle_atom_site_label_1
_geom_angle_atom_site_label_2
_geom_angle_atom_site_label_3
_geom_angle
_geom_angle_site_symmetry_1
_geom_angle_site_symmetry_3
_geom_angle_publ_flag
C8 Pt C1L 96.0(8) . . ?
C8 Pt N2 160.7(5) . . ?
C1L Pt N2 101.2(7) . . ?
C8 Pt C2L 95.1(7) . . ?
C1L Pt C2L 39.9(7) . . ?
N2 Pt C2L 103.8(7) . . ?
C8 Pt N1 84.0(4) . . ?
C1L Pt N1 161.5(6) . . ?
N2 Pt N1 76.9(4) . . ?
C2L Pt N1 158.5(6) . . ?
C2 N1 C6 146.3(19) . . ?
C2 N1 Pt 109.0(10) . . ?
C6 N1 Pt 104.3(11) . . ?
C6' N2 C2' 120.8(13) . . ?
C6' N2 Pt 127.5(10) . . ?
C2' N2 Pt 111.6(8) . . ?
N2 C2' C3' 121.9(14) . . ?
N2 C2' C2 116.5(9) . . ?
C3' C2' C2 121.5(13) . . ?
C4' C3' C2' 117.0(16) . . ?
C3' C4' C5' 121.2(17) . . ?
C4' C5' C6' 115.5(18) . . ?
N2 C6' C5' 123.4(17) . . ?
N1 C2 C3 109.3(19) . . ?
N1 C2 C2' 125.1(11) . . ?
C3 C2 C2' 125.4(14) . . ?
C4 C3 C2 119.1(16) . . ?
C3 C4 C5 118.4(15) . . ?
C6 C5 C4 121.0(16) . . ?
N1 C6 C5 105.7(14) . . ?
N1 C6 C7 127.1(12) . . ?
C5 C6 C7 127.0(12) . . ?
C6 C7 C10 114.2(12) . . ?
C6 C7 C8 109.7(10) . . ?
C10 C7 C8 108.1(12) . . ?
C6 C7 C9 107.0(11) . . ?
C10 C7 C9 110.2(12) . . ?
C8 C7 C9 107.5(12) . . ?
C7 C8 Pt 108.9(9) . . ?
C2L C1L Pt 71.8(12) . . ?
C1L C2L Pt 68.3(12) . . ?
C19B B C7B 115.5(7) . . ?
C19B B C1B 104.8(7) . . ?
C7B B C1B 111.5(7) . . ?
C19B B C13B 110.2(7) . . ?
C7B B C13B 103.7(7) . . ?
C1B B C13B 111.2(6) . . ?
C6B C1B C2B 115.9(8) . . ?
C6B C1B B 120.4(7) . . ?
C2B C1B B 123.1(7) . . ?
C3B C2B C1B 123.0(8) . . ?
C2B C3B C4B 119.5(8) . . ?
C2B C3B C2F 122.3(9) . . ?
C4B C3B C2F 118.2(9) . . ?
C3B C4B C5B 119.5(9) . . ?
C6B C5B C4B 118.7(8) . . ?
C6B C5B C1F 121.5(9) . . ?
C4B C5B C1F 119.8(9) . . ?
C5B C6B C1B 123.4(8) . . ?
C12B C7B C8B 115.1(8) . . ?
C12B C7B B 125.4(8) . . ?
C8B C7B B 119.4(8) . . ?
C9B C8B C7B 122.0(10) . . ?
C10B C9B C8B 120.9(11) . . ?
C10B C9B C3F 123.5(12) . . ?
C8B C9B C3F 115.6(13) . . ?
C9B C10B C11B 118.9(10) . . ?
C12B C11B C10B 119.7(12) . . ?
C12B C11B C4F 119.9(14) . . ?
C10B C11B C4F 120.3(12) . . ?
C11B C12B C7B 123.3(11) . . ?
C18B C13B C14B 116.0(8) . . ?
C18B C13B B 122.5(7) . . ?
C14B C13B B 121.3(8) . . ?
C15B C14B C13B 122.8(9) . . ?
C14B C15B C16B 121.1(9) . . ?
C14B C15B C5F 121.4(9) . . ?
C16B C15B C5F 117.4(9) . . ?
C17B C16B C15B 116.9(8) . . ?
C16B C17B C18B 121.5(9) . . ?
C16B C17B C6F 118.0(9) . . ?
C18B C17B C6F 120.4(9) . . ?
C13B C18B C17B 121.7(8) . . ?
C24B C19B C20B 114.8(8) . . ?
C24B C19B B 121.9(7) . . ?
C20B C19B B 123.1(7) . . ?
C21B C20B C19B 122.6(8) . . ?
C20B C21B C22B 120.3(9) . . ?
C20B C21B C7F 119.6(9) . . ?
C22B C21B C7F 120.1(10) . . ?
C23B C22B C21B 118.0(9) . . ?
C22B C23B C24B 121.0(9) . . ?
C22B C23B C8F 118.4(9) . . ?
C24B C23B C8F 120.4(9) . . ?
C19B C24B C23B 123.2(8) . . ?
F1 C1F F3 121.3(13) . . ?
F1 C1F F2 96.0(13) . . ?
F3 C1F F2 90.1(11) . . ?
F1 C1F C5B 116.4(11) . . ?
F3 C1F C5B 116.2(11) . . ?
F2 C1F C5B 109.1(11) . . ?
F5 C2F F6 107.2(11) . . ?
F5 C2F F4 105.1(11) . . ?
F6 C2F F4 100.8(11) . . ?
F5 C2F C3B 114.8(11) . . ?
F6 C2F C3B 114.0(11) . . ?
F4 C2F C3B 113.6(10) . . ?
F9 C3F F7 121(3) . . ?
F9 C3F F8 101.5(14) . . ?
F7 C3F F8 99.8(14) . . ?
F9 C3F C9B 111.5(15) . . ?
F7 C3F C9B 113.8(15) . . ?
F8 C3F C9B 107.0(19) . . ?
F12 C4F F10 109.1(15) . . ?
F12 C4F F11 103.2(17) . . ?
F10 C4F F11 104.7(12) . . ?
F12 C4F C11B 115.0(12) . . ?
F10 C4F C11B 112.4(17) . . ?
F11 C4F C11B 111.5(14) . . ?
F14B C5F F14A 126.4(16) . . ?
F14B C5F F13B 106.9(16) . . ?
F14A C5F F13B 60.7(12) . . ?
F14B C5F F15B 108.4(15) . . ?
F14A C5F F15B 40.8(10) . . ?
F13B C5F F15B 100.5(13) . . ?
F14B C5F F13A 33.4(11) . . ?
F14A C5F F13A 113.4(14) . . ?
F13B C5F F13A 131.5(16) . . ?
F15B C5F F13A 80.6(13) . . ?
F14B C5F F15A 63.4(14) . . ?
F14A C5F F15A 108.2(14) . . ?
F13B C5F F15A 51.3(12) . . ?
F15B C5F F15A 138.4(15) . . ?
F13A C5F F15A 96.4(13) . . ?
F14B C5F C15B 116.4(14) . . ?
F14A C5F C15B 115.9(13) . . ?
F13B C5F C15B 113.4(14) . . ?
F15B C5F C15B 110.0(14) . . ?
F13A C5F C15B 111.3(11) . . ?
F15A C5F C15B 109.7(11) . . ?
F17 C6F F18 102.9(12) . . ?
F17 C6F F16 110.5(12) . . ?
F18 C6F F16 98.1(12) . . ?
F17 C6F C17B 116.2(12) . . ?
F18 C6F C17B 113.1(11) . . ?
F16 C6F C17B 113.9(10) . . ?
F21 C7F F20 111.2(14) . . ?
F21 C7F F19 101.5(13) . . ?
F20 C7F F19 99.2(11) . . ?
F21 C7F C21B 115.9(13) . . ?
F20 C7F C21B 114.0(11) . . ?
F19 C7F C21B 113.2(11) . . ?
F23B C8F F22B 102.5(16) . . ?
F23B C8F F22A 46.4(12) . . ?
F22B C8F F22A 59.9(15) . . ?
F23B C8F F23A 64.0(14) . . ?
F22B C8F F23A 129.5(17) . . ?
F22A C8F F23A 105.5(17) . . ?
F23B C8F F24A 130.7(15) . . ?
F22B C8F F24A 39.6(12) . . ?
F22A C8F F24A 97.6(15) . . ?
F23A C8F F24A 111.1(15) . . ?
F23B C8F F24B 98.9(14) . . ?
F22B C8F F24B 117.5(17) . . ?
F22A C8F F24B 133.2(16) . . ?
F23A C8F F24B 35.5(10) . . ?
F24A C8F F24B 83.5(14) . . ?
F23B C8F C23B 111.9(14) . . ?
F22B C8F C23B 115.4(16) . . ?
F22A C8F C23B 112.9(14) . . ?
F23A C8F C23B 114.6(13) . . ?
F24A C8F C23B 113.6(13) . . ?
F24B C8F C23B 109.1(12) . . ?

loop_
_geom_bond_atom_site_label_1
_geom_bond_atom_site_label_2
_geom_bond_distance
_geom_bond_site_symmetry_2
_geom_bond_publ_flag
Pt C8 2.025(15) . ?
Pt C1L 2.13(2) . ?
Pt N2 2.171(10) . ?
Pt C2L 2.18(2) . ?
Pt N1 2.260(17) . ?
N1 C2 1.166(14) . ?
N1 C6 1.285(13) . ?
N2 C6' 1.301(14) . ?
N2 C2' 1.309(13) . ?
C2' C3' 1.407(12) . ?
C2' C2 1.49(2) . ?
C3' C4' 1.390(15) . ?
C4' C5' 1.392(15) . ?
C5' C6' 1.410(14) . ?
C2 C3 1.393(12) . ?
C3 C4 1.382(14) . ?
C4 C5 1.391(14) . ?
C5 C6 1.387(13) . ?
C6 C7 1.487(18) . ?
C7 C10 1.54(2) . ?
C7 C8 1.565(17) . ?
C7 C9 1.578(19) . ?
C1L C2L 1.47(3) . ?
B C19B 1.642(12) . ?
B C7B 1.649(12) . ?
B C1B 1.653(13) . ?
B C13B 1.666(11) . ?
C1B C6B 1.387(12) . ?
C1B C2B 1.395(13) . ?
C2B C3B 1.393(14) . ?
C3B C4B 1.384(13) . ?
C3B C2F 1.463(15) . ?
C4B C5B 1.411(13) . ?
C5B C6B 1.393(13) . ?
C5B C1F 1.447(14) . ?
C7B C12B 1.409(13) . ?
C7B C8B 1.411(14) . ?
C8B C9B 1.397(14) . ?
C9B C10B 1.368(19) . ?
C9B C3F 1.53(2) . ?
C10B C11B 1.40(2) . ?
C11B C12B 1.378(16) . ?
C11B C4F 1.46(2) . ?
C13B C18B 1.368(12) . ?
C13B C14B 1.426(12) . ?
C14B C15B 1.368(13) . ?
C15B C16B 1.404(14) . ?
C15B C5F 1.490(15) . ?
C16B C17B 1.389(14) . ?
C17B C18B 1.421(12) . ?
C17B C6F 1.486(15) . ?
C19B C24B 1.369(13) . ?
C19B C20B 1.420(11) . ?
C20B C21B 1.391(14) . ?
C21B C22B 1.388(15) . ?
C21B C7F 1.450(15) . ?
C22B C23B 1.374(14) . ?
C23B C24B 1.401(13) . ?
C23B C8F 1.487(16) . ?
C1F F1 1.259(18) . ?
C1F F3 1.276(16) . ?
C1F F2 1.41(2) . ?
C2F F5 1.331(16) . ?
C2F F6 1.348(18) . ?
C2F F4 1.346(16) . ?
C3F F9 1.24(2) . ?
C3F F7 1.25(3) . ?
C3F F8 1.37(2) . ?
C4F F12 1.28(2) . ?
C4F F10 1.35(2) . ?
C4F F11 1.34(2) . ?
C5F F14B 1.24(2) . ?
C5F F14A 1.27(2) . ?
C5F F13B 1.32(3) . ?
C5F F15B 1.34(2) . ?
C5F F13A 1.36(2) . ?
C5F F15A 1.42(2) . ?
C6F F17 1.268(17) . ?
C6F F18 1.297(18) . ?
C6F F16 1.309(16) . ?
C7F F21 1.27(2) . ?
C7F F20 1.341(17) . ?
C7F F19 1.354(18) . ?
C8F F23B 1.28(3) . ?
C8F F22B 1.30(3) . ?
C8F F22A 1.32(3) . ?
C8F F23A 1.33(2) . ?
C8F F24A 1.34(2) . ?
C8F F24B 1.38(2) . ?

loop_
_geom_torsion_atom_site_label_1
_geom_torsion_atom_site_label_2
_geom_torsion_atom_site_label_3
_geom_torsion_atom_site_label_4
_geom_torsion
_geom_torsion_site_symmetry_1
_geom_torsion_site_symmetry_2
_geom_torsion_site_symmetry_3
_geom_torsion_site_symmetry_4
_geom_torsion_publ_flag
C8 Pt N1 C2 168.9(10) . . . . ?
C1L Pt N1 C2 78(2) . . . . ?
N2 Pt N1 C2 -8.1(8) . . . . ?
C2L Pt N1 C2 -102.4(18) . . . . ?
C8 Pt N1 C6 -6.1(9) . . . . ?
C1L Pt N1 C6 -97(2) . . . . ?
N2 Pt N1 C6 176.9(7) . . . . ?
C2L Pt N1 C6 82.6(18) . . . . ?
C8 Pt N2 C6' 176(2) . . . . ?
C1L Pt N2 C6' 23.8(15) . . . . ?
C2L Pt N2 C6' -17.1(15) . . . . ?
N1 Pt N2 C6' -175.0(14) . . . . ?
C8 Pt N2 C2' -3(2) . . . . ?
C1L Pt N2 C2' -155.1(10) . . . . ?
C2L Pt N2 C2' 164.1(9) . . . . ?
N1 Pt N2 C2' 6.1(8) . . . . ?
C6' N2 C2' C3' -1(2) . . . . ?
Pt N2 C2' C3' 177.9(10) . . . . ?
C6' N2 C2' C2 177.0(13) . . . . ?
Pt N2 C2' C2 -4.1(13) . . . . ?
N2 C2' C3' C4' 2(2) . . . . ?
C2 C2' C3' C4' -176.4(14) . . . . ?
C2' C3' C4' C5' -3(3) . . . . ?
C3' C4' C5' C6' 4(3) . . . . ?
C2' N2 C6' C5' 2(3) . . . . ?
Pt N2 C6' C5' -176.4(14) . . . . ?
C4' C5' C6' N2 -4(3) . . . . ?
C6 N1 C2 C3 -3(2) . . . . ?
Pt N1 C2 C3 -174.7(8) . . . . ?
C6 N1 C2 C2' -179.5(15) . . . . ?
Pt N1 C2 C2' 9.2(14) . . . . ?
N2 C2' C2 N1 -4.1(18) . . . . ?
C3' C2' C2 N1 174.0(13) . . . . ?
N2 C2' C2 C3 -179.6(12) . . . . ?
C3' C2' C2 C3 -1.5(19) . . . . ?
N1 C2 C3 C4 1(2) . . . . ?
C2' C2 C3 C4 177.4(15) . . . . ?
C2 C3 C4 C5 -1(3) . . . . ?
C3 C4 C5 C6 1(3) . . . . ?
C2 N1 C6 C5 4(2) . . . . ?
Pt N1 C6 C5 175.0(9) . . . . ?
C2 N1 C6 C7 179.1(16) . . . . ?
Pt N1 C6 C7 -9.4(14) . . . . ?
C4 C5 C6 N1 -2(2) . . . . ?
C4 C5 C6 C7 -177.2(15) . . . . ?
N1 C6 C7 C10 146.2(13) . . . . ?
C5 C6 C7 C10 -39.2(19) . . . . ?
N1 C6 C7 C8 24.7(18) . . . . ?
C5 C6 C7 C8 -160.7(14) . . . . ?
N1 C6 C7 C9 -91.5(14) . . . . ?
C5 C6 C7 C9 83.1(16) . . . . ?
C6 C7 C8 Pt -25.8(15) . . . . ?
C10 C7 C8 Pt -150.9(12) . . . . ?
C9 C7 C8 Pt 90.1(13) . . . . ?
C1L Pt C8 C7 179.0(12) . . . . ?
N2 Pt C8 C7 26(3) . . . . ?
C2L Pt C8 C7 -140.9(12) . . . . ?
N1 Pt C8 C7 17.6(11) . . . . ?
C8 Pt C1L C2L 90.8(14) . . . . ?
N2 Pt C1L C2L -98.2(13) . . . . ?
N1 Pt C1L C2L 179.7(16) . . . . ?
C8 Pt C2L C1L -93.3(14) . . . . ?
N2 Pt C2L C1L 91.0(13) . . . . ?
N1 Pt C2L C1L -179.8(14) . . . . ?
C19B B C1B C6B 74.6(9) . . . . ?
C7B B C1B C6B -159.8(8) . . . . ?
C13B B C1B C6B -44.5(10) . . . . ?
C19B B C1B C2B -95.4(9) . . . . ?
C7B B C1B C2B 30.2(11) . . . . ?
C13B B C1B C2B 145.5(8) . . . . ?
C6B C1B C2B C3B 2.5(14) . . . . ?
B C1B C2B C3B 172.9(8) . . . . ?
C1B C2B C3B C4B -2.3(15) . . . . ?
C1B C2B C3B C2F 179.6(10) . . . . ?
C2B C3B C4B C5B 0.4(14) . . . . ?
C2F C3B C4B C5B 178.6(9) . . . . ?
C3B C4B C5B C6B 0.9(14) . . . . ?
C3B C4B C5B C1F -176.4(10) . . . . ?
C4B C5B C6B C1B -0.6(14) . . . . ?
C1F C5B C6B C1B 176.7(9) . . . . ?
C2B C1B C6B C5B -1.1(13) . . . . ?
B C1B C6B C5B -171.8(8) . . . . ?
C19B B C7B C12B -21.6(12) . . . . ?
C1B B C7B C12B -141.1(9) . . . . ?
C13B B C7B C12B 99.1(10) . . . . ?
C19B B C7B C8B 161.7(8) . . . . ?
C1B B C7B C8B 42.2(10) . . . . ?
C13B B C7B C8B -77.6(9) . . . . ?
C12B C7B C8B C9B 0.5(14) . . . . ?
B C7B C8B C9B 177.5(9) . . . . ?
C7B C8B C9B C10B 2.2(16) . . . . ?
C7B C8B C9B C3F -178.4(10) . . . . ?
C8B C9B C10B C11B -2.8(18) . . . . ?
C3F C9B C10B C11B 177.8(12) . . . . ?
C9B C10B C11B C12B 0.8(19) . . . . ?
C9B C10B C11B C4F 179.1(13) . . . . ?
C10B C11B C12B C7B 2.0(18) . . . . ?
C4F C11B C12B C7B -176.3(12) . . . . ?
C8B C7B C12B C11B -2.6(15) . . . . ?
B C7B C12B C11B -179.4(10) . . . . ?
C19B B C13B C18B 32.5(10) . . . . ?
C7B B C13B C18B -91.7(9) . . . . ?
C1B B C13B C18B 148.3(8) . . . . ?
C19B B C13B C14B -153.1(7) . . . . ?
C7B B C13B C14B 82.7(9) . . . . ?
C1B B C13B C14B -37.3(10) . . . . ?
C18B C13B C14B C15B 1.6(12) . . . . ?
B C13B C14B C15B -173.1(8) . . . . ?
C13B C14B C15B C16B -0.4(14) . . . . ?
C13B C14B C15B C5F -178.9(9) . . . . ?
C14B C15B C16B C17B -0.8(14) . . . . ?
C5F C15B C16B C17B 177.8(9) . . . . ?
C15B C16B C17B C18B 0.6(13) . . . . ?
C15B C16B C17B C6F -177.4(9) . . . . ?
C14B C13B C18B C17B -1.8(12) . . . . ?
B C13B C18B C17B 173.0(8) . . . . ?
C16B C17B C18B C13B 0.7(13) . . . . ?
C6F C17B C18B C13B 178.6(9) . . . . ?
C7B B C19B C24B 158.2(8) . . . . ?
C1B B C19B C24B -78.7(9) . . . . ?
C13B B C19B C24B 41.1(11) . . . . ?
C7B B C19B C20B -27.7(12) . . . . ?
C1B B C19B C20B 95.4(9) . . . . ?
C13B B C19B C20B -144.9(8) . . . . ?
C24B C19B C20B C21B -3.8(13) . . . . ?
B C19B C20B C21B -178.2(8) . . . . ?
C19B C20B C21B C22B 3.8(15) . . . . ?
C19B C20B C21B C7F -173.7(10) . . . . ?
C20B C21B C22B C23B -1.1(14) . . . . ?
C7F C21B C22B C23B 176.4(10) . . . . ?
C21B C22B C23B C24B -1.2(14) . . . . ?
C21B C22B C23B C8F 173.9(10) . . . . ?
C20B C19B C24B C23B 1.3(13) . . . . ?
B C19B C24B C23B 175.8(8) . . . . ?
C22B C23B C24B C19B 1.1(15) . . . . ?
C8F C23B C24B C19B -173.9(10) . . . . ?
C6B C5B C1F F1 168.1(12) . . . . ?
C4B C5B C1F F1 -14.7(17) . . . . ?
C6B C5B C1F F3 -39.0(16) . . . . ?
C4B C5B C1F F3 138.2(12) . . . . ?
C6B C5B C1F F2 60.8(14) . . . . ?
C4B C5B C1F F2 -121.9(11) . . . . ?
C2B C3B C2F F5 -144.6(11) . . . . ?
C4B C3B C2F F5 37.3(15) . . . . ?
C2B C3B C2F F6 91.2(14) . . . . ?
C4B C3B C2F F6 -87.0(14) . . . . ?
C2B C3B C2F F4 -23.6(16) . . . . ?
C4B C3B C2F F4 158.3(10) . . . . ?
C10B C9B C3F F9 -90(2) . . . . ?
C8B C9B C3F F9 90(2) . . . . ?
C10B C9B C3F F7 129(2) . . . . ?
C8B C9B C3F F7 -50(2) . . . . ?
C10B C9B C3F F8 19.9(19) . . . . ?
C8B C9B C3F F8 -159.5(12) . . . . ?
C12B C11B C4F F12 -7(2) . . . . ?
C10B C11B C4F F12 174.8(14) . . . . ?
C12B C11B C4F F10 118.9(15) . . . . ?
C10B C11B C4F F10 -59.5(19) . . . . ?
C12B C11B C4F F11 -123.8(15) . . . . ?
C10B C11B C4F F11 58(2) . . . . ?
C14B C15B C5F F14B -14(2) . . . . ?
C16B C15B C5F F14B 167.1(15) . . . . ?
C14B C15B C5F F14A 178.0(13) . . . . ?
C16B C15B C5F F14A -0.6(18) . . . . ?
C14B C15B C5F F13B 110.5(15) . . . . ?
C16B C15B C5F F13B -68.1(17) . . . . ?
C14B C15B C5F F15B -137.9(13) . . . . ?
C16B C15B C5F F15B 43.5(16) . . . . ?
C14B C15B C5F F13A -50.5(17) . . . . ?
C16B C15B C5F F13A 130.9(13) . . . . ?
C14B C15B C5F F15A 55.1(14) . . . . ?
C16B C15B C5F F15A -123.5(12) . . . . ?
C16B C17B C6F F17 -11.0(16) . . . . ?
C18B C17B C6F F17 171.0(11) . . . . ?
C16B C17B C6F F18 107.8(13) . . . . ?
C18B C17B C6F F18 -70.2(14) . . . . ?
C16B C17B C6F F16 -141.2(11) . . . . ?
C18B C17B C6F F16 40.7(14) . . . . ?
C20B C21B C7F F21 51.2(18) . . . . ?
C22B C21B C7F F21 -126.3(15) . . . . ?
C20B C21B C7F F20 -177.8(11) . . . . ?
C22B C21B C7F F20 4.7(17) . . . . ?
C20B C21B C7F F19 -65.5(14) . . . . ?
C22B C21B C7F F19 117.0(12) . . . . ?
C22B C23B C8F F23B -112.2(15) . . . . ?
C24B C23B C8F F23B 63.0(17) . . . . ?
C22B C23B C8F F22B 5(2) . . . . ?
C24B C23B C8F F22B 179.7(17) . . . . ?
C22B C23B C8F F22A -61.8(18) . . . . ?
C24B C23B C8F F22A 113.4(16) . . . . ?
C22B C23B C8F F23A 177.4(15) . . . . ?
C24B C23B C8F F23A -7(2) . . . . ?
C22B C23B C8F F24A 48.2(17) . . . . ?
C24B C23B C8F F24A -136.6(13) . . . . ?
C22B C23B C8F F24B 139.5(13) . . . . ?
C24B C23B C8F F24B -45.4(17) . . . . ?
